data_1004098
loop_
_publ_author_name
'Wignacourt, J - P'
'Nowogrocki, G'
'Mairesse, G'
'Barbier, P'

_publ_section_title
;
Evidence for ionic isomerism in complex salts. X-ray evidence in
K~3~InCl~6~.H~2~O
;
_journal_coden_ASTM RICHD7
_journal_name_full 'Reviews in Inorganic Chemistry'
_journal_page_first 207
_journal_page_last 217
_journal_volume 2
_journal_year 1980
_chemical_formula_structural 'K3 (In Cl6) (H2 O)'
_chemical_formula_sum 'Cl6 H2 In K3 O'
_chemical_name_systematic 'Potassium hexachloroindate hydrate'
_space_group_IT_number 107
_symmetry_cell_setting tetragonal
_symmetry_Int_Tables_number 107
_symmetry_space_group_name_Hall 'I 4 -2'
_symmetry_space_group_name_H-M 'I 4 m m'
_cell_angle_alpha 90
_cell_angle_beta 90
_cell_angle_gamma 90
_cell_formula_units_Z 14
_cell_length_a 15.723(9)
_cell_length_b 15.723(9)
_cell_length_c 18.069(18)
_cell_volume 4466.9
_exptl_crystal_density_meas 2.42
_refine_ls_R_factor_all 0.029
_cod_original_formula_sum 'H2 Cl6 In K3 O'
_cod_database_code 1004098

loop_
_symmetry_equiv_pos_as_xyz
x,y,z
-x,-y,z
-x,y,z
x,-y,z
y,x,z
-y,-x,z
y,-x,z
-y,x,z
1/2+x,1/2+y,1/2+z
1/2-x,1/2-y,1/2+z
1/2-x,1/2+y,1/2+z
1/2+x,1/2-y,1/2+z
1/2+y,1/2+x,1/2+z
1/2-y,1/2-x,1/2+z
1/2+y,1/2-x,1/2+z
1/2-y,1/2+x,1/2+z

loop_
_atom_site_label
_atom_site_type_symbol
_atom_site_symmetry_multiplicity
_atom_site_Wyckoff_symbol
_atom_site_fract_x
_atom_site_fract_y
_atom_site_fract_z
_atom_site_occupancy
_atom_site_attached_hydrogens
_atom_site_calc_flag
In1 In3+ 8 c 0.24357(2) 0.24357(2) 0.00499(7) 1. 0 d
Cl1 Cl1- 16 e 0.35645(8) 0.13208(7) 0.00599(12) 1. 0 d
Cl2 Cl1- 8 c 0.15060(9) 0.15060(9) 0.08966(14) 1. 0 d
Cl3 Cl1- 8 c 0.30706(9) 0.30706(9) 0.12025(14) 1. 0 d
Cl4 Cl1- 8 c 0.33417(9) 0.33417(9) 0.92095(13) 1. 0 d
Cl5 Cl1- 8 c 0.18005(11) 0.18005(11) 0.89051(15) 1. 0 d
In2 In3+ 4 b 0. 0.5 0.257 1. 0 d
Cl6 Cl1- 4 b 0. 0.5 0.12268(19) 1. 0 d
Cl7 Cl1- 4 b 0. 0.5 0.39196(19) 1. 0 d
Cl8 Cl1- 16 e 0.11404(8) 0.61551(8) 0.25732(13) 1. 0 d
In3 In3+ 2 a 0. 0. 0.27378(8) 1. 0 d
Cl9 Cl1- 2 a 0. 0. 0.40793(22) 1. 0 d
Cl10 Cl1- 8 d 0. 0.15988(10) 0.26060(14) 1. 0 d
K1 K1+ 8 c 0.21001(8) 0.21001(8) 0.25590(15) 1. 0 d
K2 K1+ 8 d 0. 0.29263(13) 0.12452(13) 1. 0 d
K3 K1+ 8 d 0. 0.29532(13) 0.39536(13) 1. 0 d
K4 K1+ 8 d 0.5 0.21428(15) 0.13151(15) 1. 0 d
K5 K1+ 8 d 0.5 0.21935(17) 0.37735(15) 1. 0 d
K6 K1+ 2 a 0.5 0.5 0.11877(65) 0.5 0 d
K7 K1+ 2 a 0.5 0.5 0.37568(76) 0.5 0 d
Cl11 Cl1- 8 d 0.5 0.37184(52) 0.25010(58) 0.25 0 d
O1 O2- 2 a 0. 0. 0.1477(7) 1. 2 d
O2 O2- 8 d 0.5 0.3378(6) 0.0281(5) 0.5 2 d
O3 O2- 8 d 0.5 0.3346(9) 0.2505(12) 0.5 2 d
O4 O2- 8 d 0.5 0.3362(15) 0.4719(11) 0.5 2 d

loop_
_atom_type_symbol
_atom_type_oxidation_number
In3+ 3.000
Cl1- -1.000
K1+ 1.000
O2- -2.000
H1+ 1.000
